data_7100295
loop_
_publ_author_name
'R. Puddephatt'
'Michael C. Jennings'
'Nancy Yue'

_publ_section_title
;
Ring-Opening Polymerisation of Coordination Compounds:
A Silver(I) Network with Both Ring and Polymer Components
;
_journal_name_full 'Chemical Communications'
_journal_paper_doi 10.1039/b510080a
_journal_year 2005
_chemical_formula_sum 'C44 H46 Ag2 B2 Cl4 F8 N10 O5'
_chemical_formula_weight 1326.07
_space_group_IT_number 14
_symmetry_cell_setting monoclinic
_symmetry_space_group_name_Hall '-P 2ybc'
_symmetry_space_group_name_H-M 'P 1 21/c 1'
_cell_angle_alpha 90.00
_cell_angle_beta 103.229(3)
_cell_angle_gamma 90.00
_cell_formula_units_Z 2
_cell_length_a 13.0047(7)
_cell_length_b 15.8034(8)
_cell_length_c 12.9509(5)
_cell_measurement_temperature 150(2)
_cell_volume 2591.0(2)
_diffrn_ambient_temperature 150(2)
_exptl_crystal_density_diffrn 1.700
_cod_depositor_comments
;
The following automatic conversions were performed:
'_symmetry_cell_setting' value 'Monoclinic' changed to 'monoclinic'
according to '/home/saulius/struct/CIF-dictionaries/cif_core.dic'
dictionary named 'cif_core.dic' version 2.4.1 from 2010-06-29.

Automatic conversion script
Id: cif_fix_enum 1527 2010-12-29 10:47:43Z saulius 
;
_cod_original_sg_symbol_H-M 'P 21/c'
_cod_database_code 7100295

loop_
_symmetry_equiv_pos_as_xyz
'x, y, z'
'-x, y+1/2, -z+1/2'
'-x, -y, -z'
'x, -y-1/2, z-1/2'

loop_
_atom_site_label
_atom_site_type_symbol
_atom_site_fract_x
_atom_site_fract_y
_atom_site_fract_z
_atom_site_U_iso_or_equiv
_atom_site_adp_type
_atom_site_occupancy
_atom_site_symmetry_multiplicity
_atom_site_calc_flag
_atom_site_refinement_flags
_atom_site_disorder_assembly
_atom_site_disorder_group
Ag Ag 0.29278(3) 0.49221(2) 1.11831(3) 0.02703(14) Uani 1 1 d . . .
N11 N 0.2472(3) 0.3754(2) 1.0243(3) 0.0281(9) Uani 1 1 d . . .
C12 C 0.2714(4) 0.3556(3) 0.9322(4) 0.0291(11) Uani 1 1 d . . .
H12A H 0.3059 0.3967 0.8986 0.035 Uiso 1 1 calc R . .
C13 C 0.2481(4) 0.2775(3) 0.8838(4) 0.0269(11) Uani 1 1 d . . .
H13A H 0.2671 0.2657 0.8186 0.032 Uiso 1 1 calc R . .
C14 C 0.1973(3) 0.2167(3) 0.9307(3) 0.0219(10) Uani 1 1 d . . .
C15 C 0.1714(4) 0.2368(3) 1.0258(3) 0.0261(11) Uani 1 1 d . . .
H15A H 0.1362 0.1968 1.0605 0.031 Uiso 1 1 calc R . .
C16 C 0.1974(4) 0.3158(3) 1.0693(4) 0.0297(12) Uani 1 1 d . . .
H16A H 0.1793 0.3289 1.1345 0.036 Uiso 1 1 calc R . .
N17 N 0.1664(3) 0.1368(2) 0.8824(3) 0.0252(9) Uani 1 1 d . . .
C18 C 0.0584(4) 0.1072(3) 0.8792(4) 0.0332(12) Uani 1 1 d . . .
H18A H 0.0194 0.1514 0.9070 0.050 Uiso 1 1 calc R . .
H18B H 0.0615 0.0561 0.9227 0.050 Uiso 1 1 calc R . .
H18C H 0.0225 0.0942 0.8058 0.050 Uiso 1 1 calc R . .
C19 C 0.2302(4) 0.0841(3) 0.8435(3) 0.0257(11) Uani 1 1 d . . .
O20 O 0.1959(3) 0.0205(2) 0.7934(3) 0.0334(8) Uani 1 1 d . . .
C21 C 0.3473(4) 0.1022(3) 0.8641(3) 0.0219(10) Uani 1 1 d . . .
N22 N 0.3848(3) 0.0969(2) 0.7762(3) 0.0223(9) Uani 1 1 d . . .
C23 C 0.4890(4) 0.1037(3) 0.7858(3) 0.0227(10) Uani 1 1 d . . .
C24 C 0.5598(4) 0.1130(3) 0.8834(3) 0.0235(10) Uani 1 1 d . . .
H24A H 0.6336 0.1174 0.8878 0.028 Uiso 1 1 calc R . .
C25 C 0.5204(4) 0.1158(3) 0.9734(4) 0.0273(11) Uani 1 1 d . . .
H25A H 0.5671 0.1208 1.0413 0.033 Uiso 1 1 calc R . .
C26 C 0.4124(4) 0.1114(3) 0.9645(3) 0.0268(11) Uani 1 1 d . . .
H26A H 0.3836 0.1145 1.0255 0.032 Uiso 1 1 calc R . .
C27 C 0.5241(4) 0.0921(3) 0.6835(3) 0.0229(10) Uani 1 1 d . . .
O28 O 0.4962(3) 0.0280(2) 0.6299(2) 0.0292(8) Uani 1 1 d . . .
N29 N 0.5853(3) 0.1512(2) 0.6528(3) 0.0230(9) Uani 1 1 d . . .
C30 C 0.6336(4) 0.1317(3) 0.5638(4) 0.0348(13) Uani 1 1 d . . .
H30A H 0.6082 0.0766 0.5337 0.052 Uiso 1 1 calc R . .
H30B H 0.7106 0.1301 0.5889 0.052 Uiso 1 1 calc R . .
H30C H 0.6141 0.1755 0.5092 0.052 Uiso 1 1 calc R . .
C31 C 0.6120(4) 0.2288(3) 0.7082(3) 0.0218(10) Uani 1 1 d . . .
C32 C 0.5336(4) 0.2829(3) 0.7268(3) 0.0240(11) Uani 1 1 d . . .
H32A H 0.4610 0.2688 0.7031 0.029 Uiso 1 1 calc R . .
C33 C 0.5640(4) 0.3574(3) 0.7805(3) 0.0251(11) Uani 1 1 d . . .
H33A H 0.5106 0.3938 0.7943 0.030 Uiso 1 1 calc R . .
N34 N 0.6654(3) 0.3812(2) 0.8145(3) 0.0235(9) Uani 1 1 d . . .
C35 C 0.7394(4) 0.3283(3) 0.7937(3) 0.0264(11) Uani 1 1 d . . .
H35A H 0.8115 0.3443 0.8163 0.032 Uiso 1 1 calc R . .
C36 C 0.7167(4) 0.2531(3) 0.7419(3) 0.0255(11) Uani 1 1 d . . .
H36A H 0.7717 0.2179 0.7292 0.031 Uiso 1 1 calc R . .
B40 B 0.2272(5) 0.0280(4) 1.1578(5) 0.0409(16) Uani 1 1 d . . .
F41 F 0.3027(3) 0.0901(3) 1.1903(3) 0.0665(10) Uani 1 1 d . . .
F42 F 0.1290(3) 0.0605(2) 1.1542(3) 0.0685(11) Uani 1 1 d . . .
F43 F 0.2323(3) 0.0022(2) 1.0556(3) 0.0607(10) Uani 1 1 d . . .
F44 F 0.2469(3) -0.0402(2) 1.2256(3) 0.0679(11) Uani 1 1 d . . .
O51 O -0.0805(8) 0.0559(7) 0.4555(8) 0.080(3) Uiso 0.50 1 d PD A -1
C52 C -0.0569(9) 0.0459(7) 0.5617(8) 0.038(3) Uiso 0.50 1 d PD A -1
H52A H -0.1220 0.0411 0.5886 0.045 Uiso 0.50 1 calc PR A -1
H52B H -0.0148 0.0944 0.5970 0.045 Uiso 0.50 1 calc PR A -1
C53 C 0.0086(9) -0.0374(8) 0.5819(8) 0.042(3) Uiso 0.50 1 d PD A -1
H53A H -0.0342 -0.0831 0.6035 0.050 Uiso 0.50 1 calc PR A -1
H53B H 0.0725 -0.0289 0.6395 0.050 Uiso 0.50 1 calc PR A -1
C54 C 0.0413(11) -0.0626(8) 0.4755(11) 0.053(4) Uiso 0.50 1 d PD A -1
H54A H 0.1183 -0.0713 0.4856 0.064 Uiso 0.50 1 calc PR A -1
H54B H 0.0024 -0.1127 0.4408 0.064 Uiso 0.50 1 calc PR A -1
C55 C 0.0051(4) 0.0165(3) 0.4195(4) 0.177(16) Uiso 0.50 1 d PD A -1
H55A H 0.0651 0.0566 0.4296 0.212 Uiso 0.50 1 calc PR A -1
H55B H -0.0183 0.0047 0.3427 0.212 Uiso 0.50 1 calc PR A -1
C60 C 0.9114(4) 0.1484(3) 0.1119(4) 0.0369(13) Uani 1 1 d RD . .
H60A H 0.9607 0.1097 0.0874 0.044 Uiso 1 1 calc R . .
H60B H 0.8600 0.1134 0.1389 0.044 Uiso 1 1 calc R . .
Cl61 Cl 0.84409(13) 0.20983(11) 0.00527(12) 0.0570(4) Uani 1 1 d D . .
Cl62 Cl 0.98249(11) 0.21240(11) 0.21519(11) 0.0542(4) Uani 1 1 d D . .

loop_
_atom_site_aniso_label
_atom_site_aniso_U_11
_atom_site_aniso_U_22
_atom_site_aniso_U_33
_atom_site_aniso_U_23
_atom_site_aniso_U_13
_atom_site_aniso_U_12
Ag 0.0360(2) 0.0176(2) 0.0279(2) -0.00167(15) 0.00825(16) -0.00144(17)
N11 0.037(3) 0.020(2) 0.028(2) -0.0034(17) 0.0092(18) 0.0019(19)
C12 0.032(3) 0.026(3) 0.030(3) 0.001(2) 0.008(2) -0.003(2)
C13 0.032(3) 0.022(3) 0.028(3) -0.001(2) 0.008(2) -0.001(2)
C14 0.022(3) 0.020(3) 0.025(2) -0.0025(19) 0.007(2) 0.001(2)
C15 0.029(3) 0.021(3) 0.032(3) 0.001(2) 0.013(2) -0.005(2)
C16 0.035(3) 0.031(3) 0.026(3) -0.006(2) 0.013(2) -0.002(2)
N17 0.024(2) 0.022(2) 0.031(2) -0.0033(17) 0.0100(17) -0.0021(18)
C18 0.027(3) 0.030(3) 0.044(3) -0.010(2) 0.013(2) -0.005(2)
C19 0.033(3) 0.023(3) 0.025(2) -0.002(2) 0.016(2) -0.001(2)
O20 0.031(2) 0.031(2) 0.042(2) -0.0185(16) 0.0166(16) -0.0100(16)
C21 0.027(3) 0.016(2) 0.026(2) -0.0062(19) 0.013(2) -0.004(2)
N22 0.029(2) 0.016(2) 0.026(2) -0.0012(16) 0.0142(17) 0.0012(17)
C23 0.031(3) 0.015(2) 0.026(2) -0.0001(19) 0.014(2) 0.001(2)
C24 0.025(3) 0.019(2) 0.028(3) 0.0004(19) 0.010(2) 0.004(2)
C25 0.030(3) 0.032(3) 0.020(2) 0.000(2) 0.005(2) 0.003(2)
C26 0.035(3) 0.025(3) 0.025(3) -0.002(2) 0.015(2) -0.002(2)
C27 0.023(3) 0.020(3) 0.028(2) -0.001(2) 0.012(2) -0.003(2)
O28 0.040(2) 0.0218(18) 0.0309(18) -0.0089(15) 0.0180(16) -0.0107(15)
N29 0.029(2) 0.020(2) 0.024(2) -0.0030(16) 0.0140(17) -0.0018(17)
C30 0.050(4) 0.032(3) 0.032(3) -0.010(2) 0.029(2) -0.010(3)
C31 0.034(3) 0.013(2) 0.021(2) -0.0008(18) 0.013(2) -0.001(2)
C32 0.027(3) 0.021(3) 0.025(2) 0.004(2) 0.009(2) 0.001(2)
C33 0.033(3) 0.018(3) 0.028(3) 0.004(2) 0.014(2) 0.006(2)
N34 0.031(2) 0.014(2) 0.028(2) 0.0019(16) 0.0134(18) 0.0000(18)
C35 0.026(3) 0.024(3) 0.030(3) -0.001(2) 0.009(2) -0.003(2)
C36 0.025(3) 0.024(3) 0.031(3) -0.002(2) 0.012(2) 0.002(2)
B40 0.035(4) 0.040(4) 0.051(4) 0.010(3) 0.015(3) 0.015(3)
F41 0.054(2) 0.082(3) 0.064(2) -0.006(2) 0.0156(18) -0.009(2)
F42 0.042(2) 0.064(3) 0.107(3) 0.033(2) 0.033(2) 0.0243(19)
F43 0.073(3) 0.063(3) 0.0442(19) 0.0048(16) 0.0105(17) 0.0140(19)
F44 0.080(3) 0.062(2) 0.068(2) 0.033(2) 0.030(2) 0.029(2)
C60 0.032(3) 0.038(3) 0.041(3) -0.004(2) 0.008(2) 0.001(2)
Cl61 0.0581(10) 0.0612(11) 0.0510(9) 0.0071(8) 0.0108(7) 0.0202(8)
Cl62 0.0381(9) 0.0757(11) 0.0504(9) -0.0172(8) 0.0134(7) -0.0072(8)

loop_
_geom_bond_atom_site_label_1
_geom_bond_atom_site_label_2
_geom_bond_distance
_geom_bond_site_symmetry_2
_geom_bond_publ_flag
Ag N34 2.199(4) 3_667 ?
Ag N11 2.216(4) . ?
Ag N22 2.545(4) 4_566 ?
N11 C12 1.340(6) . ?
N11 C16 1.348(6) . ?
C12 C13 1.386(6) . ?
C12 H12A 0.9500 . ?
C13 C14 1.383(6) . ?
C13 H13A 0.9500 . ?
C14 C15 1.387(6) . ?
C14 N17 1.426(6) . ?
C15 C16 1.380(6) . ?
C15 H15A 0.9500 . ?
C16 H16A 0.9500 . ?
N17 C19 1.351(6) . ?
N17 C18 1.472(6) . ?
C18 H18A 0.9800 . ?
C18 H18B 0.9800 . ?
C18 H18C 0.9800 . ?
C19 O20 1.223(5) . ?
C19 C21 1.511(6) . ?
C21 N22 1.340(5) . ?
C21 C26 1.388(6) . ?
N22 C23 1.336(6) . ?
N22 Ag 2.544(4) 4_565 ?
C23 C24 1.390(6) . ?
C23 C27 1.509(6) . ?
C24 C25 1.378(6) . ?
C24 H24A 0.9500 . ?
C25 C26 1.385(6) . ?
C25 H25A 0.9500 . ?
C26 H26A 0.9500 . ?
C27 O28 1.235(5) . ?
C27 N29 1.344(5) . ?
N29 C31 1.423(5) . ?
N29 C30 1.466(5) . ?
C30 H30A 0.9800 . ?
C30 H30B 0.9800 . ?
C30 H30C 0.9800 . ?
C31 C36 1.385(6) . ?
C31 C32 1.394(6) . ?
C32 C33 1.379(6) . ?
C32 H32A 0.9500 . ?
C33 N34 1.344(6) . ?
C33 H33A 0.9500 . ?
N34 C35 1.349(6) . ?
N34 Ag 2.199(4) 3_667 ?
C35 C36 1.363(6) . ?
C35 H35A 0.9500 . ?
C36 H36A 0.9500 . ?
B40 F42 1.367(7) . ?
B40 F44 1.377(7) . ?
B40 F41 1.385(8) . ?
B40 F43 1.401(7) . ?
O51 C52 1.348(12) . ?
O51 C55 1.442(10) . ?
C52 C53 1.558(14) . ?
C52 H52A 0.9900 . ?
C52 H52B 0.9900 . ?
C53 C54 1.583(14) . ?
C53 H53A 0.9900 . ?
C53 H53B 0.9900 . ?
C54 C55 1.468(12) . ?
C54 H54A 0.9900 . ?
C54 H54B 0.9900 . ?
C55 H55A 0.9900 . ?
C55 H55B 0.9900 . ?
C60 Cl61 1.751(5) . ?
C60 Cl62 1.761(5) . ?
C60 H60A 0.9900 . ?
C60 H60B 0.9900 . ?
